data_2221854
loop_
_publ_author_name
'Salloum, Diala'
'Gougeon, Patrick'
'Potel, Michel'

_publ_section_title
;
 The Chevrel phase HgMo~6~S~8~
;
_journal_coeditor_code WM2226
_journal_issue 5
_journal_name_full 'Acta Crystallographica Section E'
_journal_page_first i34
_journal_paper_doi 10.1107/S1600536809012495
_journal_volume 65
_journal_year 2009
_chemical_formula_structural 'Hg0.973 (Mo6 S8)'
_chemical_formula_sum 'Hg0.973 Mo6 S8'
_chemical_formula_weight 1027.3
_chemical_name_systematic ?
_space_group_IT_number 148
_symmetry_cell_setting trigonal
_symmetry_space_group_name_Hall '-R 3'
_symmetry_space_group_name_H-M 'R -3 :H'
_cell_angle_alpha 90
_cell_angle_beta 90
_cell_angle_gamma 120
_cell_formula_units_Z 3
_cell_length_a 9.4319(3)
_cell_length_b 9.4319(3)
_cell_length_c 10.7028(3)
_cell_measurement_reflns_used 7043
_cell_measurement_temperature 293
_cell_measurement_theta_max 42.11
_cell_measurement_theta_min 2.04
_cell_volume 824.57(4)
_computing_cell_refinement 'COLLECT (Nonius, 1998)'
_computing_data_collection 'COLLECT (Nonius, 1998)'
_computing_data_reduction 'EvalCCD (Duisenberg <i>et al.</i>, 2003)'
_computing_molecular_graphics 'DIAMOND (Bergerhoff, 1996)'
_computing_publication_material 'Jana2000 (Pet\<r\'i\<cek & Du\<sek, 2000)'
_computing_structure_refinement 'Jana2000 (Pet\<r\'i\<cek & Du\<sek, 2000)'
_computing_structure_solution 'SIR97 (Altomare <i>et al.</i>, 1999)'
_diffrn_ambient_temperature 293
_diffrn_detector_area_resol_mean 9
_diffrn_measured_fraction_theta_full 0.999
_diffrn_measured_fraction_theta_max 0.999
_diffrn_measurement_device '95mm CCD camera on \k-goniostat'
_diffrn_measurement_device_type 'Nonius KappaCCD'
_diffrn_measurement_method '\w- and \f-scans'
_diffrn_radiation_monochromator 'horizontally mounted graphite crystal'
_diffrn_radiation_source 'fine-focus sealed tube'
_diffrn_radiation_type 'Mo K\a'
_diffrn_radiation_wavelength 0.71069
_diffrn_reflns_av_R_equivalents 0.0439
_diffrn_reflns_av_sigmaI/netI 0.0272
_diffrn_reflns_limit_h_max 16
_diffrn_reflns_limit_h_min -16
_diffrn_reflns_limit_k_max 16
_diffrn_reflns_limit_k_min -16
_diffrn_reflns_limit_l_max 19
_diffrn_reflns_limit_l_min -13
_diffrn_reflns_number 5784
_diffrn_reflns_theta_full 39.76
_diffrn_reflns_theta_max 39.76
_diffrn_reflns_theta_min 3.14
_diffrn_standards_number 0
_exptl_absorpt_coefficient_mu 21.620
_exptl_absorpt_correction_T_max 0.3842
_exptl_absorpt_correction_T_min 0.2983
_exptl_absorpt_correction_type analytical
_exptl_absorpt_process_details
;
(de Meulenaer & Tompa, 1965)
;
_exptl_crystal_colour black
_exptl_crystal_density_diffrn 6.2044(3)
_exptl_crystal_description 'truncated cube'
_exptl_crystal_F_000 1374
_exptl_crystal_size_max 0.076
_exptl_crystal_size_mid 0.065
_exptl_crystal_size_min 0.060
_refine_diff_density_max 2.64
_refine_diff_density_min -1.57
_refine_ls_extinction_coef 0.020681
_refine_ls_extinction_method 'B-C type 1 Lorentzian isotropic (Becker & Coppens, 1974)'
_refine_ls_goodness_of_fit_ref 1.74
_refine_ls_number_parameters 31
_refine_ls_number_reflns 1121
_refine_ls_R_factor_all 0.0271
_refine_ls_R_factor_gt 0.0254
_refine_ls_shift/su_max 0.0008
_refine_ls_shift/su_mean 0.0001
_refine_ls_structure_factor_coef F
_refine_ls_weighting_details w=1/\s^2^(F)
_refine_ls_weighting_scheme sigma
_refine_ls_wR_factor_gt 0.0259
_refine_ls_wR_factor_ref 0.0261
_reflns_number_gt 1069
_reflns_number_total 1121
_reflns_threshold_expression I>2\s(I)
_cod_data_source_file wm2226.cif
_cod_data_source_block I
_cod_original_sg_symbol_H-M 'R -3'
_cod_database_code 2221854
_cod_database_fobs_code 2221854

loop_
_symmetry_equiv_pos_site_id
_symmetry_equiv_pos_as_xyz
1 x,y,z
2 -y,x-y,z
3 -x+y,-x,z
4 -x,-y,-z
5 y,-x+y,-z
6 x-y,x,-z
7 2/3+x,1/3+y,1/3+z
8 2/3-y,1/3+x-y,1/3+z
9 2/3-x+y,1/3-x,1/3+z
10 2/3-x,1/3-y,1/3-z
11 2/3+y,1/3-x+y,1/3-z
12 2/3+x-y,1/3+x,1/3-z
13 1/3+x,2/3+y,2/3+z
14 1/3-y,2/3+x-y,2/3+z
15 1/3-x+y,2/3-x,2/3+z
16 1/3-x,2/3-y,2/3-z
17 1/3+y,2/3-x+y,2/3-z
18 1/3+x-y,2/3+x,2/3-z

loop_
_atom_site_type_symbol
_atom_site_label
_atom_site_fract_x
_atom_site_fract_y
_atom_site_fract_z
_atom_site_U_iso_or_equiv
_atom_site_adp_type
_atom_site_calc_flag
_atom_site_refinement_flags
_atom_site_occupancy
_atom_site_disorder_assembly
_atom_site_disorder_group
Hg Hg1 0 0 0 0.0339(4) Uani d . 0.973(3) . .
Mo Mo1 -0.01555(2) -0.17363(2) -0.394419(15) 0.00748(7) Uani d . 1 . .
S S1 0 0 -0.22344(8) 0.0113(2) Uani d . 1 . .
S S2 -0.03460(6) -0.31591(7) -0.58775(4) 0.00933(17) Uani d . 1 . .

loop_
_atom_site_aniso_label
_atom_site_aniso_U_11
_atom_site_aniso_U_22
_atom_site_aniso_U_33
_atom_site_aniso_U_12
_atom_site_aniso_U_13
_atom_site_aniso_U_23
_atom_site_aniso_type_symbol
Hg1 0.0384(4) 0.0384(4) 0.0249(6) 0.0192(2) 0 0 Hg
Mo1 0.00780(9) 0.00831(9) 0.00617(10) 0.00391(6) 0.00003(5) -0.00036(5) Mo
S1 0.0126(2) 0.0126(2) 0.0088(3) 0.00628(12) 0 0 S
S2 0.0097(2) 0.0096(2) 0.0087(2) 0.00476(17) 0.00067(15) -0.00032(15) S

loop_
_atom_type_symbol
_atom_type_scat_dispersion_real
_atom_type_scat_dispersion_imag
_atom_type_scat_source
S 0.125 0.123 'International Tables Vol C Tables  4.2.6.8 and 6.1.1.4'
Mo -1.683 0.686 'International Tables Vol C Tables  4.2.6.8 and 6.1.1.4'
Hg -2.389 9.227 'International Tables Vol C Tables  4.2.6.8 and 6.1.1.4'

loop_
_geom_angle_atom_site_label_1
_geom_angle_atom_site_label_2
_geom_angle_atom_site_label_3
_geom_angle_site_symmetry_1
_geom_angle_site_symmetry_2
_geom_angle_site_symmetry_3
_geom_angle
_geom_angle_publ_flag
S1 Hg1 S1 . . 4_555 180 ?
S1 Hg1 S2 . . 13_555 105.278(8) ?
S1 Hg1 S2 . . 10_444 74.722(8) ?
S1 Hg1 S2 . . 14_445 105.278(9) ?
S1 Hg1 S2 . . 11_554 74.722(9) ?
S1 Hg1 S2 . . 15_545 105.278(9) ?
S1 Hg1 S2 . . 12_454 74.722(9) ?
S1 Hg1 S1 4_555 . . 180 ?
S1 Hg1 S2 4_555 . 13_555 74.722(8) ?
S1 Hg1 S2 4_555 . 10_444 105.278(8) ?
S1 Hg1 S2 4_555 . 14_445 74.722(9) ?
S1 Hg1 S2 4_555 . 11_554 105.278(9) ?
S1 Hg1 S2 4_555 . 15_545 74.722(9) ?
S1 Hg1 S2 4_555 . 12_454 105.278(9) ?
S2 Hg1 S2 13_555 . 10_444 180 ?
S2 Hg1 S2 13_555 . 14_445 113.319(18) ?
S2 Hg1 S2 13_555 . 11_554 66.681(18) ?
S2 Hg1 S2 13_555 . 15_545 113.319(17) ?
S2 Hg1 S2 13_555 . 12_454 66.681(17) ?
S2 Hg1 S2 10_444 . 13_555 180 ?
S2 Hg1 S2 10_444 . 14_445 66.681(18) ?
S2 Hg1 S2 10_444 . 11_554 113.319(18) ?
S2 Hg1 S2 10_444 . 15_545 66.681(17) ?
S2 Hg1 S2 10_444 . 12_454 113.319(17) ?
S2 Hg1 S2 14_445 . 13_555 113.319(18) ?
S2 Hg1 S2 14_445 . 10_444 66.681(18) ?
S2 Hg1 S2 14_445 . 11_554 180 ?
S2 Hg1 S2 14_445 . 15_545 113.319(19) ?
S2 Hg1 S2 14_445 . 12_454 66.681(19) ?
S2 Hg1 S2 11_554 . 13_555 66.681(18) ?
S2 Hg1 S2 11_554 . 10_444 113.319(18) ?
S2 Hg1 S2 11_554 . 14_445 180 ?
S2 Hg1 S2 11_554 . 15_545 66.681(19) ?
S2 Hg1 S2 11_554 . 12_454 113.319(19) ?
S2 Hg1 S2 15_545 . 13_555 113.319(17) ?
S2 Hg1 S2 15_545 . 10_444 66.681(17) ?
S2 Hg1 S2 15_545 . 14_445 113.319(19) ?
S2 Hg1 S2 15_545 . 11_554 66.681(19) ?
S2 Hg1 S2 15_545 . 12_454 180 ?
S2 Hg1 S2 12_454 . 13_555 66.681(17) ?
S2 Hg1 S2 12_454 . 10_444 113.319(17) ?
S2 Hg1 S2 12_454 . 14_445 66.681(19) ?
S2 Hg1 S2 12_454 . 11_554 113.319(19) ?
S2 Hg1 S2 12_454 . 15_545 180 ?
Mo1 Mo1 Mo1 4_554 . 10_444 133.459(8) ?
Mo1 Mo1 S1 4_554 . . 85.136(14) ?
Mo1 Mo1 S2 4_554 . . 85.600(16) ?
Mo1 Mo1 S2 4_554 . 8_445 176.394(13) ?
Mo1 Mo1 S2 4_554 . 5_554 83.677(18) ?
Mo1 Mo1 S2 4_554 . 6_554 85.310(16) ?
Mo1 Mo1 Mo1 10_444 . 4_554 133.459(8) ?
Mo1 Mo1 Mo1 10_444 . 2_555 147.479(10) ?
Mo1 Mo1 Mo1 10_444 . 5_554 97.693(7) ?
Mo1 Mo1 Mo1 10_444 . 3_555 96.739(8) ?
Mo1 Mo1 Mo1 10_444 . 6_554 148.317(7) ?
Mo1 Mo1 S1 10_444 . . 92.988(11) ?
Mo1 Mo1 S2 10_444 . . 92.457(12) ?
Mo1 Mo1 S2 10_444 . 8_445 49.898(13) ?
Mo1 Mo1 S2 10_444 . 5_554 49.797(18) ?
Mo1 Mo1 S2 10_444 . 6_554 141.203(18) ?
Mo1 Mo1 Mo1 2_555 . 10_444 147.479(10) ?
Mo1 Mo1 Mo1 2_555 . 5_554 90 ?
Mo1 Mo1 Mo1 2_555 . 3_555 60.000(8) ?
Mo1 Mo1 Mo1 2_555 . 6_554 60.398(6) ?
Mo1 Mo1 S1 2_555 . . 55.682(11) ?
Mo1 Mo1 S2 2_555 . . 117.489(13) ?
Mo1 Mo1 S2 2_555 . 8_445 131.337(14) ?
Mo1 Mo1 S2 2_555 . 5_554 115.28(2) ?
Mo1 Mo1 S2 2_555 . 6_554 57.566(18) ?
Mo1 Mo1 Mo1 5_554 . 10_444 97.693(7) ?
Mo1 Mo1 Mo1 5_554 . 2_555 90 ?
Mo1 Mo1 Mo1 5_554 . 3_555 60.398(8) ?
Mo1 Mo1 Mo1 5_554 . 6_554 59.205(7) ?
Mo1 Mo1 S1 5_554 . . 115.964(15) ?
Mo1 Mo1 S2 5_554 . . 55.677(18) ?
Mo1 Mo1 S2 5_554 . 8_445 138.626(14) ?
Mo1 Mo1 S2 5_554 . 5_554 54.776(13) ?
Mo1 Mo1 S2 5_554 . 6_554 114.515(14) ?
Mo1 Mo1 Mo1 3_555 . 10_444 96.739(8) ?
Mo1 Mo1 Mo1 3_555 . 2_555 60.000(8) ?
Mo1 Mo1 Mo1 3_555 . 5_554 60.398(8) ?
Mo1 Mo1 Mo1 3_555 . 6_554 90 ?
Mo1 Mo1 S1 3_555 . . 55.682(12) ?
Mo1 Mo1 S2 3_555 . . 116.065(18) ?
Mo1 Mo1 S2 3_555 . 8_445 135.971(18) ?
Mo1 Mo1 S2 3_555 . 5_554 55.48(2) ?
Mo1 Mo1 S2 3_555 . 6_554 117.362(19) ?
Mo1 Mo1 Mo1 6_554 . 10_444 148.317(7) ?
Mo1 Mo1 Mo1 6_554 . 2_555 60.398(6) ?
Mo1 Mo1 Mo1 6_554 . 5_554 59.205(7) ?
Mo1 Mo1 Mo1 6_554 . 3_555 90 ?
Mo1 Mo1 S1 6_554 . . 115.964(13) ?
Mo1 Mo1 S2 6_554 . . 57.184(12) ?
Mo1 Mo1 S2 6_554 . 8_445 133.837(19) ?
Mo1 Mo1 S2 6_554 . 5_554 113.894(15) ?
Mo1 Mo1 S2 6_554 . 6_554 55.318(14) ?
S1 Mo1 S2 . . . 170.65(2) ?
S1 Mo1 S2 . . 8_445 93.53(2) ?
S1 Mo1 S2 . . 5_554 90.323(17) ?
S1 Mo1 S2 . . 6_554 91.758(14) ?
S2 Mo1 S2 . . 8_445 95.79(2) ?
S2 Mo1 S2 . . 5_554 87.39(2) ?
S2 Mo1 S2 . . 6_554 88.750(19) ?
S2 Mo1 S2 8_445 . . 95.79(2) ?
S2 Mo1 S2 8_445 . 5_554 99.70(2) ?
S2 Mo1 S2 8_445 . 6_554 91.39(2) ?
S2 Mo1 S2 5_554 . . 87.39(2) ?
S2 Mo1 S2 5_554 . 8_445 99.70(2) ?
S2 Mo1 S2 5_554 . 6_554 168.58(2) ?
S2 Mo1 S2 6_554 . . 88.750(19) ?
S2 Mo1 S2 6_554 . 8_445 91.39(2) ?
S2 Mo1 S2 6_554 . 5_554 168.58(2) ?
Hg1 S1 Mo1 . . . 139.382(14) ?
Hg1 S1 Mo1 . . 2_555 139.382(13) ?
Hg1 S1 Mo1 . . 3_555 139.382(14) ?
Mo1 S1 Mo1 . . 2_555 68.64(2) ?
Mo1 S1 Mo1 . . 3_555 68.64(2) ?
Mo1 S1 Mo1 2_555 . . 68.64(2) ?
Mo1 S1 Mo1 2_555 . 3_555 68.64(2) ?
Mo1 S1 Mo1 3_555 . . 68.64(2) ?
Mo1 S1 Mo1 3_555 . 2_555 68.64(2) ?
Hg1 S2 Mo1 7_444 . . 125.450(18) ?
Hg1 S2 Mo1 7_444 . 5_554 98.407(18) ?
Hg1 S2 Mo1 7_444 . 15_544 97.225(18) ?
Hg1 S2 Mo1 7_444 . 6_554 156.59(2) ?
Mo1 S2 Mo1 . . 5_554 69.005(19) ?
Mo1 S2 Mo1 . . 15_544 132.74(2) ?
Mo1 S2 Mo1 . . 6_554 68.041(15) ?
Mo1 S2 Mo1 5_554 . . 69.005(19) ?
Mo1 S2 Mo1 5_554 . 15_544 129.09(2) ?
Mo1 S2 Mo1 5_554 . 6_554 66.955(19) ?
Mo1 S2 Mo1 15_544 . . 132.74(2) ?
Mo1 S2 Mo1 15_544 . 5_554 129.09(2) ?
Mo1 S2 Mo1 15_544 . 6_554 80.305(15) ?
Mo1 S2 Mo1 6_554 . . 68.041(15) ?
Mo1 S2 Mo1 6_554 . 5_554 66.955(19) ?
Mo1 S2 Mo1 6_554 . 15_544 80.305(15) ?

loop_
_geom_bond_atom_site_label_1
_geom_bond_atom_site_label_2
_geom_bond_site_symmetry_1
_geom_bond_site_symmetry_2
_geom_bond_distance
_geom_bond_publ_flag
Hg1 S1 . . 2.3914(8) yes
Hg1 S1 . 4_555 2.3914(8) ?
Hg1 S2 . 13_555 3.2056(4) ?
Hg1 S2 . 10_444 3.2056(4) ?
Hg1 S2 . 14_445 3.2056(7) ?
Hg1 S2 . 11_554 3.2056(7) ?
Hg1 S2 . 15_545 3.2056(8) ?
Hg1 S2 . 12_454 3.2056(8) ?
Mo1 Mo1 . 4_554 3.8679(3) ?
Mo1 Mo1 . 10_444 3.2131(2) ?
Mo1 Mo1 . 2_555 2.7184(3) yes
Mo1 Mo1 . 5_554 2.7515(3) yes
Mo1 Mo1 . 3_555 2.7184(4) ?
Mo1 Mo1 . 6_554 2.7515(2) ?
Mo1 S1 . . 2.4108(7) yes
Mo1 S2 . . 2.4236(6) yes
Mo1 S2 . 8_445 2.4896(8) yes
Mo1 S2 . 5_554 2.4933(6) yes
Mo1 S2 . 6_554 2.4340(8) yes
